data_2207334
loop_
_publ_author_name
'Vijay, T.'
'Anilkumar, H. G.'
'Yathirajan, H. S.'
'Narasimhamurthy, T.'
'Rathore, R. S.'

_publ_section_title
;
 5-Chlorocarbonyl-10,11-dihydro-5<i>H</i>-dibenz[<i>b</i>,<i>f</i>]azepine
;
_journal_coeditor_code SG6033
_journal_issue 11
_journal_name_full 'Acta Crystallographica Section E'
_journal_page_first o3718
_journal_page_last o3720
_journal_paper_doi 10.1107/S1600536805030746
_journal_volume 61
_journal_year 2005
_chemical_formula_iupac 'C15 H12 Cl N O'
_chemical_formula_moiety 'C15 H12 Cl N O'
_chemical_formula_sum 'C15 H12 Cl N O'
_chemical_formula_weight 257.71
_chemical_melting_point 425
_chemical_name_common 'An analogue of Iminostilbene or Carbamazepine'
_chemical_name_systematic
;
5-Chlorocarbonyl-10,11-dihydro-5H-dibenz[b,f]azepine
;
_space_group_IT_number 29
_symmetry_cell_setting orthorhombic
_symmetry_space_group_name_Hall 'P 2c -2ac'
_symmetry_space_group_name_H-M 'P c a 21'
_atom_sites_solution_hydrogens geom
_atom_sites_solution_primary direct
_atom_sites_solution_secondary difmap
_cell_angle_alpha 90.00
_cell_angle_beta 90.00
_cell_angle_gamma 90.00
_cell_formula_units_Z 4
_cell_length_a 16.654(3)
_cell_length_b 10.646(2)
_cell_length_c 7.2599(14)
_cell_measurement_reflns_used 870
_cell_measurement_temperature 295(2)
_cell_measurement_theta_max 27
_cell_measurement_theta_min 5
_cell_volume 1287.2(4)
_computing_cell_refinement 'SAINT-Plus (Bruker, 2001)'
_computing_data_collection 'SMART (Bruker, 2001)'
_computing_data_reduction SAINT-Plus
_computing_molecular_graphics 'ORTEP-3 (Farrugia, 1997) and PLATON (Spek, 2003)'
_computing_publication_material 'SHELXL97 and PLATON'
_computing_structure_refinement 'SHELXL97 (Sheldrick, 1997)'
_computing_structure_solution 'SHELXTL (Bruker, 2000)'
_diffrn_ambient_temperature 295(2)
_diffrn_measured_fraction_theta_full 0.990
_diffrn_measured_fraction_theta_max 0.990
_diffrn_measurement_device_type 'Bruker SMART CCD area-detector'
_diffrn_measurement_method '\f and \w'
_diffrn_radiation_monochromator graphite
_diffrn_radiation_source 'fine-focus sealed tube'
_diffrn_radiation_type MoK\a
_diffrn_radiation_wavelength 0.71073
_diffrn_reflns_av_R_equivalents 0.0323
_diffrn_reflns_av_sigmaI/netI 0.0486
_diffrn_reflns_limit_h_max 21
_diffrn_reflns_limit_h_min -18
_diffrn_reflns_limit_k_max 11
_diffrn_reflns_limit_k_min -14
_diffrn_reflns_limit_l_max 8
_diffrn_reflns_limit_l_min -9
_diffrn_reflns_number 6801
_diffrn_reflns_theta_full 27.93
_diffrn_reflns_theta_max 27.93
_diffrn_reflns_theta_min 1.91
_exptl_absorpt_coefficient_mu 0.283
_exptl_absorpt_correction_T_max 0.971
_exptl_absorpt_correction_T_min 0.926
_exptl_absorpt_correction_type multi-scan
_exptl_absorpt_process_details '(SADABS; Sheldrick, 1996)'
_exptl_crystal_colour colourless
_exptl_crystal_density_diffrn 1.330
_exptl_crystal_density_method 'not measured'
_exptl_crystal_description plate
_exptl_crystal_F_000 536
_exptl_crystal_size_max 0.58
_exptl_crystal_size_mid 0.20
_exptl_crystal_size_min 0.12
_refine_diff_density_max 0.292
_refine_diff_density_min -0.181
_refine_ls_abs_structure_details 'Flack (1983), with how many Friedel pairs'
_refine_ls_abs_structure_Flack 0.03(10)
_refine_ls_extinction_method none
_refine_ls_goodness_of_fit_ref 1.125
_refine_ls_hydrogen_treatment constr
_refine_ls_matrix_type full
_refine_ls_number_parameters 163
_refine_ls_number_reflns 2890
_refine_ls_number_restraints 1
_refine_ls_restrained_S_all 1.125
_refine_ls_R_factor_all 0.0887
_refine_ls_R_factor_gt 0.0629
_refine_ls_shift/su_max 0.000
_refine_ls_shift/su_mean 0.000
_refine_ls_structure_factor_coef Fsqd
_refine_ls_weighting_details 'calc w = 1/[\s^2^(Fo^2^)+(0.0482P)^2^+0.0447P] where P = (Fo^2^+2Fc^2^)/3'
_refine_ls_weighting_scheme calc
_refine_ls_wR_factor_gt 0.1105
_refine_ls_wR_factor_ref 0.1191
_reflns_number_gt 2159
_reflns_number_total 2890
_reflns_threshold_expression I>2\s(I)
_cod_data_source_file sg6033.cif
_cod_data_source_block I
_cod_depositor_comments
;
The following automatic conversions were performed:
'_symmetry_cell_setting' value 'Orthorhombic' changed to 'orthorhombic'
according to '/home/saulius/struct/CIF-dictionaries/cif_core.dic'
dictionary named 'cif_core.dic' version 2.4.1 from 2010-06-29.

Automatic conversion script
Id: cif_fix_enum 1527 2010-12-29 10:47:43Z saulius 

The following automatic conversions were performed:

'_symmetry_cell_setting' value 'Orthorhombic' changed to
'orthorhombic' according to
/home/saulius/struct/CIF-dictionaries/cif_core.dic dictionary named
'cif_core.dic' version 2.4.1 from 2010-06-29.

Automatic conversion script
Id: cif_fix_values 1715 2011-07-08 13:25:40Z adriana 
;
_cod_original_cell_volume 1287.1(4)
_cod_database_code 2207334
_cod_database_fobs_code 2207334

loop_
_symmetry_equiv_pos_as_xyz
'x, y, z'
'-x, -y, z+1/2'
'-x+1/2, y, z+1/2'
'x+1/2, -y, z'

loop_
_atom_site_label
_atom_site_fract_x
_atom_site_fract_y
_atom_site_fract_z
_atom_site_U_iso_or_equiv
_atom_site_adp_type
_atom_site_calc_flag
_atom_site_refinement_flags
_atom_site_occupancy
_atom_site_type_symbol
C1 1.06371(18) 0.8464(3) 0.6722(5) 0.0566(9) Uani d . 1 C
H1 1.1011 0.8477 0.5771 0.068 Uiso calc R 1 H
C2 1.08446(19) 0.8949(3) 0.8410(6) 0.0573(10) Uani d . 1 C
H2 1.1355 0.9284 0.8588 0.069 Uiso calc R 1 H
C3 1.03022(18) 0.8942(3) 0.9840(6) 0.0526(8) Uani d . 1 C
H3 1.0439 0.9293 1.0970 0.063 Uiso calc R 1 H
C4 0.95532(16) 0.8411(3) 0.9588(5) 0.0445(7) Uani d . 1 C
H4 0.9189 0.8373 1.0558 0.053 Uiso calc R 1 H
N5 0.85755(11) 0.7369(2) 0.7581(4) 0.0409(6) Uani d . 1 N
C6 0.81351(18) 0.5329(3) 0.8666(6) 0.0597(9) Uani d . 1 C
H6 0.7879 0.5736 0.9636 0.072 Uiso calc R 1 H
C7 0.8097(2) 0.4042(4) 0.8518(6) 0.0687(11) Uani d . 1 C
H7 0.7808 0.3576 0.9375 0.082 Uiso calc R 1 H
C8 0.8488(2) 0.3449(3) 0.7101(6) 0.0667(11) Uani d . 1 C
H8 0.8459 0.2580 0.6987 0.080 Uiso calc R 1 H
C9 0.89168(19) 0.4129(3) 0.5865(5) 0.0565(9) Uani d . 1 C
H9 0.9187 0.3709 0.4929 0.068 Uiso calc R 1 H
C10 0.9478(2) 0.6072(4) 0.4499(5) 0.0677(10) Uani d . 1 C
H10A 1.0005 0.5684 0.4535 0.081 Uiso calc R 1 H
H10B 0.9247 0.5875 0.3307 0.081 Uiso calc R 1 H
C11 0.9600(2) 0.7481(3) 0.4573(5) 0.0605(9) Uani d . 1 C
H11A 0.9991 0.7717 0.3645 0.073 Uiso calc R 1 H
H11B 0.9098 0.7892 0.4266 0.073 Uiso calc R 1 H
C12 0.93523(14) 0.7941(3) 0.7887(4) 0.0390(7) Uani d . 1 C
C13 0.98788(17) 0.7952(3) 0.6402(4) 0.0450(7) Uani d . 1 C
C14 0.85570(15) 0.6018(3) 0.7362(5) 0.0410(7) Uani d . 1 C
C15 0.89659(17) 0.5431(3) 0.5949(5) 0.0473(8) Uani d . 1 C
C16 0.78835(16) 0.8012(3) 0.7413(5) 0.0459(7) Uani d . 1 C
O17 0.72290(12) 0.7592(2) 0.7138(4) 0.0661(8) Uani d . 1 O
Cl18 0.80023(4) 0.96704(7) 0.75942(15) 0.0630(3) Uani d . 1 Cl

loop_
_atom_site_aniso_label
_atom_site_aniso_U_11
_atom_site_aniso_U_22
_atom_site_aniso_U_33
_atom_site_aniso_U_12
_atom_site_aniso_U_13
_atom_site_aniso_U_23
C1 0.0420(18) 0.060(2) 0.068(3) -0.0014(16) 0.0137(17) 0.0124(18)
C2 0.0368(17) 0.053(2) 0.083(3) -0.0086(15) -0.0086(18) 0.0079(19)
C3 0.0519(19) 0.0409(19) 0.065(2) -0.0005(15) -0.0118(18) 0.0005(16)
C4 0.0415(16) 0.0440(18) 0.048(2) 0.0022(14) 0.0003(14) 0.0007(15)
N5 0.0310(11) 0.0449(14) 0.0468(16) 0.0032(9) 0.0034(13) -0.0082(14)
C6 0.0480(19) 0.054(2) 0.077(3) 0.0020(17) 0.0134(18) -0.0048(18)
C7 0.058(2) 0.061(3) 0.087(3) -0.0046(18) 0.019(2) 0.013(2)
C8 0.059(2) 0.042(2) 0.099(4) 0.0038(16) -0.004(2) -0.008(2)
C9 0.055(2) 0.053(2) 0.061(2) 0.0093(16) -0.0012(17) -0.011(2)
C10 0.081(2) 0.075(3) 0.047(2) 0.004(2) 0.0126(19) -0.0117(19)
C11 0.057(2) 0.073(3) 0.052(2) -0.0015(18) 0.0132(17) 0.0053(19)
C12 0.0318(14) 0.0425(17) 0.0427(18) 0.0025(11) -0.0016(13) 0.0070(14)
C13 0.0406(16) 0.0469(19) 0.0476(19) 0.0003(13) 0.0002(14) 0.0075(15)
C14 0.0310(13) 0.0479(18) 0.0442(19) 0.0026(12) -0.0030(14) -0.0074(15)
C15 0.0420(16) 0.052(2) 0.048(2) 0.0079(15) -0.0058(14) -0.0080(16)
C16 0.0420(16) 0.0512(17) 0.0446(19) 0.0059(13) 0.0034(15) -0.0037(17)
O17 0.0303(11) 0.0725(16) 0.095(2) 0.0011(9) -0.0081(12) -0.0121(14)
Cl18 0.0497(4) 0.0530(5) 0.0863(7) 0.0121(3) 0.0037(5) 0.0031(6)

loop_
_atom_type_symbol
_atom_type_description
_atom_type_scat_dispersion_real
_atom_type_scat_dispersion_imag
_atom_type_scat_source
C C 0.0033 0.0016 'International Tables Vol C Tables 4.2.6.8 and 6.1.1.4'
H H 0.0000 0.0000 'International Tables Vol C Tables 4.2.6.8 and 6.1.1.4'
N N 0.0061 0.0033 'International Tables Vol C Tables 4.2.6.8 and 6.1.1.4'
O O 0.0106 0.0060 'International Tables Vol C Tables 4.2.6.8 and 6.1.1.4'
Cl Cl 0.1484 0.1585 'International Tables Vol C Tables 4.2.6.8 and 6.1.1.4'

loop_
_geom_angle_atom_site_label_1
_geom_angle_atom_site_label_2
_geom_angle_atom_site_label_3
_geom_angle
C2 C1 C13 121.6(3)
C2 C1 H1 119.2
C13 C1 H1 119.2
C1 C2 C3 120.4(3)
C1 C2 H2 119.8
C3 C2 H2 119.8
C2 C3 C4 119.7(3)
C2 C3 H3 120.2
C4 C3 H3 120.2
C12 C4 C3 119.2(3)
C12 C4 H4 120.4
C3 C4 H4 120.4
C16 N5 C12 124.5(2)
C16 N5 C14 118.5(2)
C12 N5 C14 116.97(19)
C7 C6 C14 119.7(3)
C7 C6 H6 120.1
C14 C6 H6 120.1
C8 C7 C6 119.7(3)
C8 C7 H7 120.2
C6 C7 H7 120.2
C9 C8 C7 120.1(3)
C9 C8 H8 120.0
C7 C8 H8 120.0
C8 C9 C15 122.3(3)
C8 C9 H9 118.9
C15 C9 H9 118.9
C11 C10 C15 119.8(3)
C11 C10 H10A 107.4
C15 C10 H10A 107.4
C11 C10 H10B 107.4
C15 C10 H10B 107.4
H10A C10 H10B 106.9
C13 C11 C10 113.9(3)
C13 C11 H11A 108.8
C10 C11 H11A 108.8
C13 C11 H11B 108.8
C10 C11 H11B 108.8
H11A C11 H11B 107.7
C4 C12 C13 122.7(2)
C4 C12 N5 120.6(3)
C13 C12 N5 116.7(3)
C12 C13 C1 116.4(3)
C12 C13 C11 119.4(3)
C1 C13 C11 124.1(3)
C15 C14 C6 121.1(3)
C15 C14 N5 121.4(3)
C6 C14 N5 117.4(3)
C14 C15 C9 117.1(3)
C14 C15 C10 126.1(3)
C9 C15 C10 116.8(3)
O17 C16 N5 127.3(3)
O17 C16 Cl18 119.0(2)
N5 C16 Cl18 113.7(2)

loop_
_geom_bond_atom_site_label_1
_geom_bond_atom_site_label_2
_geom_bond_distance
C1 C2 1.374(5)
C1 C13 1.395(4)
C1 H1 0.9300
C2 C3 1.376(5)
C2 H2 0.9300
C3 C4 1.381(4)
C3 H3 0.9300
C4 C12 1.375(5)
C4 H4 0.9300
N5 C16 1.346(3)
N5 C12 1.447(3)
N5 C14 1.448(3)
C6 C7 1.376(5)
C6 C14 1.389(5)
C6 H6 0.9300
C7 C8 1.371(5)
C7 H7 0.9300
C8 C9 1.355(5)
C8 H8 0.9300
C9 C15 1.390(4)
C9 H9 0.9300
C10 C11 1.515(5)
C10 C15 1.517(5)
C10 H10A 0.9700
C10 H10B 0.9700
C11 C13 1.493(5)
C11 H11A 0.9700
C11 H11B 0.9700
C12 C13 1.390(4)
C14 C15 1.381(4)
C16 O17 1.195(3)
C16 Cl18 1.781(3)

loop_
_geom_torsion_atom_site_label_1
_geom_torsion_atom_site_label_2
_geom_torsion_atom_site_label_3
_geom_torsion_atom_site_label_4
_geom_torsion
C13 C1 C2 C3 -0.1(5)
C1 C2 C3 C4 1.9(5)
C2 C3 C4 C12 -2.4(4)
C14 C6 C7 C8 1.1(5)
C6 C7 C8 C9 0.8(6)
C7 C8 C9 C15 -1.4(6)
C15 C10 C11 C13 51.6(5)
C3 C4 C12 C13 1.3(4)
C3 C4 C12 N5 179.5(3)
C16 N5 C12 C4 75.0(4)
C14 N5 C12 C4 -107.9(3)
C16 N5 C12 C13 -106.7(3)
C14 N5 C12 C13 70.4(4)
C4 C12 C13 C1 0.4(4)
N5 C12 C13 C1 -177.8(3)
C4 C12 C13 C11 -176.9(3)
N5 C12 C13 C11 4.8(4)
C2 C1 C13 C12 -1.0(5)
C2 C1 C13 C11 176.1(3)
C10 C11 C13 C12 -70.6(4)
C10 C11 C13 C1 112.3(4)
C7 C6 C14 C15 -2.4(5)
C7 C6 C14 N5 179.9(3)
C16 N5 C14 C15 116.7(3)
C12 N5 C14 C15 -60.6(4)
C16 N5 C14 C6 -65.6(4)
C12 N5 C14 C6 117.1(3)
C6 C14 C15 C9 1.8(4)
N5 C14 C15 C9 179.4(3)
C6 C14 C15 C10 -177.0(3)
N5 C14 C15 C10 0.7(5)
C8 C9 C15 C14 0.1(5)
C8 C9 C15 C10 179.0(4)
C11 C10 C15 C14 2.4(5)
C11 C10 C15 C9 -176.3(3)
C12 N5 C16 O17 179.0(4)
C14 N5 C16 O17 1.9(6)
C12 N5 C16 Cl18 0.2(4)
C14 N5 C16 Cl18 -176.9(2)

loop_
_cod_related_entry_id
_cod_related_entry_database
_cod_related_entry_code
1 ChemSpider 105980
